data_7123404
loop_
_publ_author_name
'McKearney, Declan'
'Zhou, Wen'
'Zellman, Carson'
'Williams, Vance E.'
'Leznoff, Daniel B.'

_publ_section_title
;
 Facile tuning of strong near-IR absorption wavelengths in manganese(iii)
 phthalocyanines via axial ligand exchange
;
_journal_name_full 'Chemical Communications'
_journal_paper_doi 10.1039/C9CC02151E
_journal_year 2019
_chemical_absolute_configuration syn
_chemical_formula_moiety 'C64 H80 I Mn N8 O8'
_chemical_formula_sum 'C64 H80 I Mn N8 O8'
_chemical_formula_weight 1271.20
_space_group_crystal_system triclinic
_space_group_IT_number 2
_space_group_name_Hall '-P 1'
_space_group_name_H-M_alt 'P -1'
_symmetry_space_group_name_Hall '-P 1'
_symmetry_space_group_name_H-M 'P -1'
_atom_sites_solution_hydrogens difmap
_audit_update_record
;
2019-02-03 deposited with the CCDC.    2019-04-23 downloaded from the CCDC.
;
_cell_angle_alpha 89.382(2)
_cell_angle_beta 75.678(2)
_cell_angle_gamma 84.468(2)
_cell_formula_units_Z 2
_cell_length_a 11.7058(4)
_cell_length_b 15.8078(5)
_cell_length_c 16.9440(5)
_cell_measurement_reflns_used 9817
_cell_measurement_temperature 150(2)
_cell_measurement_theta_max 66.59
_cell_measurement_theta_min 2.69
_cell_volume 3023.50(17)
_computing_cell_refinement 'Bruker SAINT'
_computing_data_collection 'Bruker APEX2'
_computing_data_reduction 'Bruker SAINT'
_computing_structure_refinement 'SHELXL-2016/6 (Sheldrick, 2016)'
_computing_structure_solution 'SHELXT 2014/5 (Sheldrick, 2014)'
_diffrn_ambient_temperature 150(2)
_diffrn_measured_fraction_theta_full 0.968
_diffrn_measured_fraction_theta_max 0.968
_diffrn_measurement_device_type 'Bruker APEX-II DUO CCD'
_diffrn_measurement_method '\f and \w scans'
_diffrn_radiation_monochromator graphite
_diffrn_radiation_type 'Cu K\a'
_diffrn_radiation_wavelength 1.54178
_diffrn_reflns_av_R_equivalents 0.0753
_diffrn_reflns_av_unetI/netI 0.0371
_diffrn_reflns_Laue_measured_fraction_full 0.968
_diffrn_reflns_Laue_measured_fraction_max 0.968
_diffrn_reflns_limit_h_max 13
_diffrn_reflns_limit_h_min -13
_diffrn_reflns_limit_k_max 18
_diffrn_reflns_limit_k_min -18
_diffrn_reflns_limit_l_max 20
_diffrn_reflns_limit_l_min 0
_diffrn_reflns_number 10360
_diffrn_reflns_point_group_measured_fraction_full 0.968
_diffrn_reflns_point_group_measured_fraction_max 0.968
_diffrn_reflns_theta_full 66.722
_diffrn_reflns_theta_max 66.722
_diffrn_reflns_theta_min 2.692
_exptl_absorpt_coefficient_mu 6.279
_exptl_absorpt_correction_T_max 1.0000
_exptl_absorpt_correction_T_min 0.5392
_exptl_absorpt_correction_type multi-scan
_exptl_absorpt_process_details twinabs
_exptl_crystal_colour purple
_exptl_crystal_density_diffrn 1.396
_exptl_crystal_description block
_exptl_crystal_F_000 1324
_exptl_crystal_size_max 0.264
_exptl_crystal_size_mid 0.141
_exptl_crystal_size_min 0.082
_refine_diff_density_max 1.494
_refine_diff_density_min -1.074
_refine_diff_density_rms 0.128
_refine_ls_extinction_method none
_refine_ls_goodness_of_fit_ref 1.074
_refine_ls_hydrogen_treatment constr
_refine_ls_matrix_type full
_refine_ls_number_parameters 819
_refine_ls_number_reflns 10360
_refine_ls_number_restraints 0
_refine_ls_restrained_S_all 1.074
_refine_ls_R_factor_all 0.0792
_refine_ls_R_factor_gt 0.0684
_refine_ls_shift/su_max 1.499
_refine_ls_shift/su_mean 0.031
_refine_ls_structure_factor_coef Fsqd
_refine_ls_weighting_details 'w=1/[\s^2^(Fo^2^)+(0.1206P)^2^+6.0077P] where P=(Fo^2^+2Fc^2^)/3'
_refine_ls_weighting_scheme calc
_refine_ls_wR_factor_gt 0.1900
_refine_ls_wR_factor_ref 0.2045
_reflns_number_gt 9002
_reflns_number_total 10360
_reflns_threshold_expression 'I > 2\s(I)'
_cod_data_source_file c9cc02151e2.cif
_cod_data_source_block cu_DM_nBuOPcMnI_tol_0m_5
_cod_database_code 7123404
_shelx_space_group_comment
;
The symmetry employed for this shelxl refinement is uniquely defined
by the following loop, which should always be used as a source of
symmetry information in preference to the above space-group names.
They are only intended as comments.
;

loop_
_space_group_symop_operation_xyz
'x, y, z'
'-x, -y, -z'

loop_
_atom_site_label
_atom_site_type_symbol
_atom_site_fract_x
_atom_site_fract_y
_atom_site_fract_z
_atom_site_U_iso_or_equiv
_atom_site_adp_type
_atom_site_occupancy
_atom_site_site_symmetry_order
_atom_site_calc_flag
_atom_site_refinement_flags_posn
_atom_site_refinement_flags_adp
_atom_site_refinement_flags_occupancy
_atom_site_disorder_assembly
_atom_site_disorder_group
I1 I 0.22815(4) 0.77464(2) 0.43572(3) 0.05522(18) Uani 1 1 d . . . . .
C1' C 0.2549(6) 0.9373(5) 0.8470(4) 0.0633(19) Uani 1 1 d . . . . .
H1'A H 0.273724 0.876091 0.843051 0.076 Uiso 1 1 calc R U . . .
H1'B H 0.321975 0.963314 0.813815 0.076 Uiso 1 1 calc R U . . .
O1 O 0.1499(4) 0.9606(3) 0.8157(3) 0.0552(11) Uani 1 1 d . . . . .
Mn1 Mn 0.33419(6) 0.69293(5) 0.54601(4) 0.02654(19) Uani 1 1 d . . . . .
N1 N 0.2225(4) 0.7395(3) 0.6466(2) 0.0300(9) Uani 1 1 d . . . . .
C1 C 0.2289(5) 0.8138(3) 0.6869(3) 0.0340(11) Uani 1 1 d . . . . .
N2 N 0.0793(4) 0.6343(3) 0.6650(2) 0.0328(9) Uani 1 1 d . . . . .
C2' C 0.2355(7) 0.9648(5) 0.9319(5) 0.066(2) Uani 1 1 d . . . . .
H2'A H 0.167411 0.939304 0.964469 0.079 Uiso 1 1 calc R U . . .
H2'B H 0.216818 1.025971 0.935295 0.079 Uiso 1 1 calc R U . . .
O2 O -0.1210(4) 0.6906(3) 0.8150(3) 0.0551(11) Uani 1 1 d . . . . .
C2 C 0.1236(5) 0.8270(4) 0.7540(3) 0.0367(12) Uani 1 1 d . . . . .
O3 O -0.0924(4) 0.5153(3) 0.6793(2) 0.0457(10) Uani 1 1 d . . . . .
C3' C 0.3401(7) 0.9418(7) 0.9679(5) 0.080(3) Uani 1 1 d . . . . .
H3A H 0.358330 0.880617 0.964036 0.096 Uiso 1 1 calc R U . . .
H3B H 0.407953 0.966916 0.934552 0.096 Uiso 1 1 calc R U . . .
N3 N 0.2497(4) 0.5906(3) 0.5539(2) 0.0295(8) Uani 1 1 d . . . . .
C3 C 0.0854(5) 0.8949(4) 0.8119(3) 0.0429(13) Uani 1 1 d . . . . .
O4 O 0.2475(3) 0.3514(2) 0.4240(2) 0.0380(8) Uani 1 1 d . . . . .
C4' C 0.3260(11) 0.9683(12) 1.0535(7) 0.147(7) Uani 1 1 d . . . . .
H4A H 0.396245 0.948954 1.070583 0.221 Uiso 1 1 calc R U . . .
H4B H 0.259199 0.944025 1.087584 0.221 Uiso 1 1 calc R U . . .
H4C H 0.313272 1.029178 1.057909 0.221 Uiso 1 1 calc R U . . .
N4 N 0.3776(4) 0.5038(3) 0.4444(2) 0.0298(9) Uani 1 1 d . . . . .
C4 C -0.0249(6) 0.8919(4) 0.8649(4) 0.0520(16) Uani 1 1 d . . . . .
H4 H -0.055172 0.936371 0.901847 0.062 Uiso 1 1 calc R U . . .
N5 N 0.4637(4) 0.6328(3) 0.4641(2) 0.0294(9) Uani 1 1 d . . . . .
O5 O 0.5561(4) 0.4024(3) 0.3136(2) 0.0525(11) Uani 1 1 d . . . . .
C5' C -0.0717(8) 0.6099(6) 0.8416(5) 0.072(2) Uani 1 1 d . . . . .
H5A H -0.062499 0.566234 0.800093 0.086 Uiso 1 1 calc R U . A 1
H5B H 0.005222 0.615878 0.851556 0.086 Uiso 1 1 calc R U . A 1
C5 C -0.0913(6) 0.8239(5) 0.8641(4) 0.0528(16) Uani 1 1 d . . . . .
H5 H -0.164860 0.824206 0.901001 0.063 Uiso 1 1 calc R U . . .
C6 C -0.0528(5) 0.7564(4) 0.8111(3) 0.0439(13) Uani 1 1 d . . . . .
N6 N 0.6022(4) 0.7403(3) 0.4427(3) 0.0343(9) Uani 1 1 d . . . . .
O6 O 0.7941(4) 0.6915(3) 0.3076(3) 0.0636(14) Uani 1 1 d . . . . .
N7 N 0.4379(3) 0.7813(3) 0.5567(2) 0.0293(8) Uani 1 1 d . . . . .
C7' C -0.185(3) 0.6106(16) 0.9864(11) 0.162(12) Uani 0.71(2) 1 d . . P B 1
H7A H -0.224312 0.667692 0.990093 0.195 Uiso 0.71(2) 1 calc R U P B 1
H7B H -0.115304 0.612096 1.007934 0.195 Uiso 0.71(2) 1 calc R U P B 1
C8' C -0.268(4) 0.552(3) 1.0378(19) 0.24(2) Uani 0.71(2) 1 d . . P B 1
H8A H -0.328593 0.541487 1.011084 0.291 Uiso 0.71(2) 1 calc R U P B 1
H8B H -0.303080 0.577386 1.090245 0.291 Uiso 0.71(2) 1 calc R U P B 1
H8C H -0.223796 0.498586 1.044407 0.291 Uiso 0.71(2) 1 calc R U P B 1
C6' C -0.1533(16) 0.5877(14) 0.9151(10) 0.116(7) Uani 0.71(2) 1 d . . P B 1
H6A H -0.227719 0.591002 0.899195 0.139 Uiso 0.71(2) 1 calc R U P B 1
H6B H -0.131050 0.527401 0.919047 0.139 Uiso 0.71(2) 1 calc R U P B 1
C8A C -0.196(7) 0.512(9) 1.006(4) 0.28(9) Uani 0.29(2) 1 d . . P B 2
H8D H -0.262462 0.524027 0.981791 0.414 Uiso 0.29(2) 1 calc R U P B 2
H8E H -0.202752 0.552151 1.049223 0.414 Uiso 0.29(2) 1 calc R U P B 2
H8F H -0.195799 0.455648 1.026318 0.414 Uiso 0.29(2) 1 calc R U P B 2
C7A C -0.110(5) 0.519(3) 0.9571(19) 0.117(18) Uani 0.29(2) 1 d . . P B 2
H7C H -0.120933 0.488957 0.910060 0.140 Uiso 0.29(2) 1 calc R U P B 2
H7D H -0.051372 0.482787 0.976614 0.140 Uiso 0.29(2) 1 calc R U P B 2
C6A C -0.045(4) 0.594(3) 0.9207(18) 0.102(15) Uani 0.29(2) 1 d . . P B 2
H6C H -0.071450 0.643407 0.956098 0.123 Uiso 0.29(2) 1 calc R U P B 2
H6D H 0.039514 0.580965 0.913939 0.123 Uiso 0.29(2) 1 calc R U P B 2
O7 O 0.7612(4) 0.8752(3) 0.4169(3) 0.0577(12) Uani 1 1 d . . . . .
C7 C 0.0560(5) 0.7605(4) 0.7534(3) 0.0375(12) Uani 1 1 d . . . . .
N8 N 0.3119(4) 0.8655(3) 0.6695(3) 0.0327(9) Uani 1 1 d . . . . .
O8 O 0.4271(4) 1.0206(3) 0.6834(3) 0.0538(11) Uani 1 1 d . . . . .
C8 C 0.1183(4) 0.7045(3) 0.6852(3) 0.0333(11) Uani 1 1 d . . . . .
C9 C 0.1389(4) 0.5827(3) 0.6055(3) 0.0307(10) Uani 1 1 d . . . . .
C9' C -0.2101(5) 0.4884(4) 0.7047(4) 0.0486(14) Uani 1 1 d . . . . .
H9'A H -0.234420 0.470810 0.657188 0.058 Uiso 1 1 calc R U . . .
H9'B H -0.264733 0.536179 0.730086 0.058 Uiso 1 1 calc R U . . .
C10 C 0.0951(5) 0.5050(3) 0.5859(3) 0.0324(10) Uani 1 1 d . . . . .
C10' C -0.2170(6) 0.4162(5) 0.7638(4) 0.0610(18) Uani 1 1 d . . . . .
H10A H -0.168803 0.366439 0.736829 0.073 Uiso 1 1 calc R U . . .
H10B H -0.185477 0.431606 0.808951 0.073 Uiso 1 1 calc R U . . .
C11 C -0.0129(5) 0.4714(4) 0.6179(3) 0.0368(11) Uani 1 1 d . . . . .
C11' C -0.3422(11) 0.3952(11) 0.7959(12) 0.166(8) Uani 1 1 d . . . . .
H11A H -0.332218 0.333549 0.796709 0.199 Uiso 1 1 calc R U . C 1
H11B H -0.358365 0.412586 0.852589 0.199 Uiso 1 1 calc R U . C 1
C14 C 0.1636(5) 0.3881(3) 0.4870(3) 0.0330(11) Uani 1 1 d . . . . .
C14' C 0.3124(6) 0.2436(4) 0.3198(4) 0.0444(13) Uani 1 1 d . . . . .
H14A H 0.386763 0.236916 0.335785 0.053 Uiso 1 1 calc R U . . .
H14B H 0.319755 0.284222 0.275934 0.053 Uiso 1 1 calc R U . . .
C13 C 0.0557(5) 0.3566(4) 0.5207(4) 0.0416(12) Uani 1 1 d . . . . .
H13 H 0.040383 0.305859 0.499831 0.050 Uiso 1 1 calc R U . . .
C13' C 0.2153(6) 0.2760(4) 0.3903(4) 0.0437(13) Uani 1 1 d . . . . .
H13A H 0.142846 0.289472 0.372764 0.052 Uiso 1 1 calc R U . . .
H13B H 0.201366 0.232619 0.431590 0.052 Uiso 1 1 calc R U . . .
C12 C -0.0299(5) 0.3965(4) 0.5834(3) 0.0407(12) Uani 1 1 d . . . . .
H12 H -0.100750 0.372440 0.602874 0.049 Uiso 1 1 calc R U . . .
C12' C -0.4186(19) 0.4057(13) 0.7851(18) 0.130(11) Uani 0.60(2) 1 d . . P D 1
H12A H -0.436643 0.356217 0.759966 0.156 Uiso 0.60(2) 1 calc R U P D 1
H12B H -0.418798 0.453070 0.749238 0.156 Uiso 0.60(2) 1 calc R U P D 1
H12C H -0.477010 0.418327 0.835345 0.156 Uiso 0.60(2) 1 calc R U P D 1
C12A C -0.354(3) 0.331(3) 0.860(2) 0.17(2) Uani 0.40(2) 1 d . . P D 2
H12D H -0.350205 0.275469 0.836085 0.251 Uiso 0.40(2) 1 calc R U P D 2
H12E H -0.428200 0.342578 0.899209 0.251 Uiso 0.40(2) 1 calc R U P D 2
H12F H -0.290265 0.332180 0.886432 0.251 Uiso 0.40(2) 1 calc R U P D 2
C15 C 0.1834(4) 0.4650(3) 0.5217(3) 0.0306(10) Uani 1 1 d . . . . .
C15' C 0.2872(6) 0.1586(4) 0.2901(4) 0.0505(15) Uani 1 1 d . . . . .
H15A H 0.284727 0.117416 0.333176 0.061 Uiso 1 1 calc R U . . .
H15B H 0.209905 0.164790 0.278200 0.061 Uiso 1 1 calc R U . . .
C18 C 0.5699(5) 0.5414(3) 0.3616(3) 0.0335(11) Uani 1 1 d . . . . .
C18' C 0.5465(7) 0.3685(5) 0.1750(5) 0.0625(18) Uani 1 1 d . . . . .
H18A H 0.575244 0.422677 0.156590 0.075 Uiso 1 1 calc R U . . .
H18B H 0.460618 0.376170 0.189867 0.075 Uiso 1 1 calc R U . . .
C17 C 0.4620(4) 0.5561(3) 0.4271(3) 0.0280(10) Uani 1 1 d . . . . .
C17' C 0.5909(6) 0.3404(4) 0.2487(4) 0.0462(14) Uani 1 1 d . . . . .
H17A H 0.559833 0.287190 0.267902 0.055 Uiso 1 1 calc R U . . .
H17B H 0.676587 0.330561 0.232972 0.055 Uiso 1 1 calc R U . . .
C16 C 0.2790(4) 0.5202(3) 0.5022(3) 0.0276(10) Uani 1 1 d . . . . .
C16' C 0.3789(8) 0.1255(5) 0.2149(5) 0.070(2) Uani 1 1 d . . . . .
H16A H 0.375277 0.162705 0.170219 0.106 Uiso 1 1 calc R U . . .
H16B H 0.363473 0.069540 0.201652 0.106 Uiso 1 1 calc R U . . .
H16C H 0.456289 0.123320 0.224997 0.106 Uiso 1 1 calc R U . . .
C19 C 0.6146(5) 0.4731(3) 0.3059(3) 0.0375(12) Uani 1 1 d . . . . .
C19' C 0.5889(15) 0.3027(7) 0.1061(6) 0.118(5) Uani 1 1 d . . . . .
H19A H 0.673362 0.303620 0.083351 0.142 Uiso 1 1 calc R U . . .
H19B H 0.574590 0.246409 0.127247 0.142 Uiso 1 1 calc R U . . .
C20 C 0.7208(5) 0.4838(4) 0.2483(3) 0.0449(14) Uani 1 1 d . . . . .
H20 H 0.752151 0.441108 0.209468 0.054 Uiso 1 1 calc R U . . .
C20' C 0.524(4) 0.3221(15) 0.0414(15) 0.38(3) Uani 1 1 d . . . . .
H20A H 0.556150 0.283729 -0.003952 0.460 Uiso 1 1 calc R U . . .
H20B H 0.533576 0.379501 0.023651 0.460 Uiso 1 1 calc R U . . .
H20C H 0.441740 0.315590 0.062735 0.460 Uiso 1 1 calc R U . . .
C21 C 0.7806(5) 0.5547(4) 0.2468(3) 0.0450(14) Uani 1 1 d . . . . .
H21 H 0.850667 0.558338 0.207010 0.054 Uiso 1 1 calc R U . . .
C21' C 0.9122(5) 0.6972(5) 0.2615(4) 0.0548(16) Uani 1 1 d . . . . .
H21A H 0.953895 0.640658 0.253140 0.066 Uiso 1 1 calc R U . . .
H21B H 0.952635 0.730559 0.291864 0.066 Uiso 1 1 calc R U . . .
C22 C 0.7399(5) 0.6210(4) 0.3024(3) 0.0441(13) Uani 1 1 d . . . . .
C22' C 0.9158(8) 0.7376(6) 0.1799(5) 0.077(2) Uani 1 1 d . . . . .
H22A H 0.871407 0.705455 0.151425 0.093 Uiso 1 1 calc R U . . .
H22B H 0.875849 0.794618 0.189143 0.093 Uiso 1 1 calc R U . . .
C23 C 0.6318(4) 0.6125(4) 0.3597(3) 0.0342(11) Uani 1 1 d . . . . .
C23' C 1.0351(10) 0.7428(7) 0.1269(6) 0.094(3) Uani 1 1 d . . . . .
H23A H 1.072597 0.685499 0.113868 0.112 Uiso 1 1 calc R U . . .
H23B H 1.081580 0.770809 0.156964 0.112 Uiso 1 1 calc R U . . .
C24 C 0.5655(4) 0.6686(3) 0.4254(3) 0.0313(11) Uani 1 1 d . . . . .
C24' C 1.0380(14) 0.7886(11) 0.0501(8) 0.138(6) Uani 1 1 d . . . . .
H24A H 1.118731 0.794138 0.021791 0.208 Uiso 1 1 calc R U . . .
H24B H 0.996007 0.843989 0.061957 0.208 Uiso 1 1 calc R U . . .
H24C H 1.001153 0.757322 0.016505 0.208 Uiso 1 1 calc R U . . .
C25 C 0.5448(4) 0.7922(3) 0.5027(3) 0.0329(11) Uani 1 1 d . . . . .
C25' C 0.8506(6) 0.9245(5) 0.3677(5) 0.0575(17) Uani 1 1 d . . . . .
H25A H 0.817779 0.982852 0.365025 0.069 Uiso 1 1 calc R U . . .
H25B H 0.875839 0.901156 0.312769 0.069 Uiso 1 1 calc R U . . .
C26 C 0.5860(5) 0.8710(4) 0.5214(3) 0.0362(11) Uani 1 1 d . . . . .
C26' C 0.9545(6) 0.9218(6) 0.4050(5) 0.067(2) Uani 1 1 d . . . . .
H26A H 0.987462 0.863296 0.406819 0.080 Uiso 1 1 calc R U . . .
H26B H 0.928144 0.943595 0.460467 0.080 Uiso 1 1 calc R U . . .
C27 C 0.6849(5) 0.9141(4) 0.4821(4) 0.0448(13) Uani 1 1 d . . . . .
C27' C 1.0532(7) 0.9758(6) 0.3551(6) 0.080(2) Uani 1 1 d . . . . .
H27A H 1.017907 1.032870 0.349222 0.096 Uiso 1 1 calc R U . . .
H27B H 1.112447 0.980046 0.385714 0.096 Uiso 1 1 calc R U . . .
C28 C 0.6936(6) 0.9929(4) 0.5132(4) 0.0500(15) Uani 1 1 d . . . . .
H28 H 0.757712 1.022565 0.488700 0.060 Uiso 1 1 calc R U . . .
C28' C 1.1114(8) 0.9407(8) 0.2747(6) 0.093(3) Uani 1 1 d . . . . .
H28A H 1.055093 0.942077 0.241893 0.139 Uiso 1 1 calc R U . . .
H28B H 1.142563 0.882981 0.279665 0.139 Uiso 1 1 calc R U . . .
H28C H 1.174842 0.973767 0.249438 0.139 Uiso 1 1 calc R U . . .
C29 C 0.6104(6) 1.0291(4) 0.5793(4) 0.0475(14) Uani 1 1 d . . . . .
H29 H 0.620248 1.082287 0.598030 0.057 Uiso 1 1 calc R U . . .
C29' C 0.4273(10) 1.1075(5) 0.7084(5) 0.078(3) Uani 1 1 d . . . . .
H29A H 0.460622 1.140766 0.661347 0.093 Uiso 1 1 calc R U . E 1
H29B H 0.346658 1.131459 0.731629 0.093 Uiso 1 1 calc R U . E 1
C30 C 0.5118(5) 0.9885(4) 0.6190(4) 0.0404(12) Uani 1 1 d . . . . .
C31 C 0.5002(5) 0.9079(4) 0.5876(3) 0.0368(11) Uani 1 1 d . . . . .
C32 C 0.4089(5) 0.8508(3) 0.6093(3) 0.0325(10) Uani 1 1 d . . . . .
C32A C 0.394(2) 1.200(3) 0.873(4) 0.33(4) Uani 0.714(18) 1 d . . P F 1
H32D H 0.336841 1.248322 0.874678 0.489 Uiso 0.714(18) 1 calc R U P F 1
H32E H 0.431221 1.204417 0.917231 0.489 Uiso 0.714(18) 1 calc R U P F 1
H32F H 0.354800 1.148928 0.878395 0.489 Uiso 0.714(18) 1 calc R U P F 1
C31' C 0.465(3) 1.1985(11) 0.8114(14) 0.170(15) Uani 0.714(18) 1 d . . P F 1
H31A H 0.537621 1.216251 0.821377 0.204 Uiso 0.714(18) 1 calc R U P F 1
H31B H 0.438400 1.239718 0.775549 0.204 Uiso 0.714(18) 1 calc R U P F 1
C30' C 0.4949(17) 1.1113(9) 0.7668(9) 0.093(5) Uani 0.714(18) 1 d . . P F 1
H30C H 0.578709 1.103438 0.739890 0.111 Uiso 0.714(18) 1 calc R U P F 1
H30D H 0.477280 1.066136 0.805810 0.111 Uiso 0.714(18) 1 calc R U P F 1
C32' C 0.345(2) 1.213(2) 0.916(2) 0.067(9) Uani 0.286(18) 1 d . . P F 2
H32A H 0.335742 1.262939 0.884203 0.101 Uiso 0.286(18) 1 calc R U P F 2
H32B H 0.378963 1.226391 0.959351 0.101 Uiso 0.286(18) 1 calc R U P F 2
H32C H 0.268611 1.192855 0.937586 0.101 Uiso 0.286(18) 1 calc R U P F 2
C30A C 0.3873(19) 1.1203(13) 0.7932(13) 0.045(7) Uani 0.286(18) 1 d . . P F 2
H30A H 0.338175 1.174040 0.800753 0.053 Uiso 0.286(18) 1 calc R U P F 2
H30B H 0.334303 1.076816 0.812424 0.053 Uiso 0.286(18) 1 calc R U P F 2
C31A C 0.452(6) 1.122(6) 0.843(3) 0.18(4) Uani 0.286(18) 1 d . . P F 2
H31C H 0.529767 1.139279 0.818799 0.221 Uiso 0.286(18) 1 calc R U P F 2
H31D H 0.458826 1.068214 0.871194 0.221 Uiso 0.286(18) 1 calc R U P F 2

loop_
_atom_site_aniso_label
_atom_site_aniso_U_11
_atom_site_aniso_U_22
_atom_site_aniso_U_33
_atom_site_aniso_U_23
_atom_site_aniso_U_13
_atom_site_aniso_U_12
I1 0.0522(3) 0.0433(2) 0.0807(3) 0.00887(19) -0.0336(2) -0.01307(17)
C1' 0.049(4) 0.077(5) 0.062(4) -0.025(4) -0.009(3) -0.010(3)
O1 0.055(3) 0.049(2) 0.057(3) -0.021(2) -0.007(2) 0.000(2)
Mn1 0.0243(4) 0.0274(4) 0.0281(4) -0.0049(3) -0.0072(3) -0.0005(3)
N1 0.025(2) 0.033(2) 0.033(2) -0.0064(17) -0.0133(16) 0.0069(16)
C1 0.030(3) 0.034(3) 0.037(3) -0.006(2) -0.009(2) 0.005(2)
N2 0.029(2) 0.039(2) 0.029(2) -0.0010(17) -0.0044(17) -0.0028(18)
C2' 0.056(4) 0.075(5) 0.063(4) -0.022(4) -0.006(3) -0.007(4)
O2 0.036(2) 0.069(3) 0.053(2) -0.011(2) 0.0024(19) -0.006(2)
C2 0.034(3) 0.038(3) 0.036(3) -0.006(2) -0.007(2) 0.005(2)
O3 0.035(2) 0.060(3) 0.039(2) -0.0028(18) -0.0001(17) -0.0125(18)
C3' 0.056(5) 0.110(7) 0.071(5) -0.042(5) -0.008(4) -0.010(4)
N3 0.030(2) 0.031(2) 0.0273(19) -0.0021(16) -0.0068(16) -0.0002(16)
C3 0.044(3) 0.046(3) 0.037(3) -0.013(2) -0.010(2) 0.009(3)
O4 0.040(2) 0.0320(18) 0.043(2) -0.0070(16) -0.0098(16) -0.0051(15)
C4' 0.087(8) 0.26(2) 0.094(8) -0.073(10) -0.028(6) 0.020(10)
N4 0.032(2) 0.032(2) 0.0264(19) -0.0017(16) -0.0106(17) 0.0014(17)
C4 0.051(4) 0.057(4) 0.042(3) -0.021(3) -0.006(3) 0.013(3)
N5 0.028(2) 0.031(2) 0.029(2) -0.0005(16) -0.0072(16) -0.0022(16)
O5 0.062(3) 0.042(2) 0.040(2) -0.0140(18) 0.0113(19) -0.002(2)
C5' 0.073(5) 0.088(6) 0.052(4) 0.004(4) -0.006(4) -0.016(4)
C5 0.039(3) 0.072(4) 0.041(3) -0.012(3) -0.004(3) 0.012(3)
C6 0.035(3) 0.063(4) 0.032(3) -0.006(3) -0.005(2) 0.000(3)
N6 0.025(2) 0.043(2) 0.034(2) -0.0012(19) -0.0063(17) -0.0046(18)
O6 0.033(2) 0.067(3) 0.078(3) -0.020(3) 0.014(2) -0.013(2)
N7 0.025(2) 0.031(2) 0.033(2) -0.0052(16) -0.0083(16) -0.0015(16)
C7' 0.27(3) 0.129(18) 0.062(10) -0.005(10) 0.025(14) -0.040(19)
C8' 0.28(5) 0.37(6) 0.12(2) 0.06(3) -0.07(3) -0.19(5)
C6' 0.084(12) 0.165(18) 0.085(11) 0.053(11) -0.002(8) -0.005(11)
C8A 0.19(7) 0.5(2) 0.09(4) -0.17(9) 0.10(5) -0.14(10)
C7A 0.21(5) 0.09(3) 0.046(17) 0.011(16) -0.01(2) -0.06(3)
C6A 0.11(3) 0.14(3) 0.049(16) 0.015(18) 0.000(17) -0.04(3)
O7 0.038(2) 0.064(3) 0.066(3) -0.014(2) 0.003(2) -0.020(2)
C7 0.032(3) 0.047(3) 0.030(2) -0.007(2) -0.003(2) 0.003(2)
N8 0.034(2) 0.032(2) 0.033(2) -0.0065(17) -0.0115(18) 0.0021(17)
O8 0.071(3) 0.035(2) 0.054(2) -0.0089(19) -0.014(2) -0.002(2)
C8 0.028(3) 0.042(3) 0.028(2) -0.004(2) -0.0050(19) 0.001(2)
C9 0.029(2) 0.037(3) 0.028(2) 0.001(2) -0.0096(19) -0.005(2)
C9' 0.029(3) 0.061(4) 0.052(3) 0.001(3) -0.004(2) -0.004(3)
C10 0.035(3) 0.037(3) 0.026(2) 0.0037(19) -0.008(2) -0.004(2)
C10' 0.045(4) 0.082(5) 0.051(4) 0.016(3) -0.001(3) -0.014(3)
C11 0.031(3) 0.045(3) 0.035(3) 0.003(2) -0.010(2) -0.006(2)
C11' 0.056(7) 0.201(17) 0.211(17) 0.122(14) 0.020(9) -0.021(8)
C14 0.034(3) 0.032(3) 0.035(3) 0.001(2) -0.012(2) -0.003(2)
C14' 0.049(3) 0.038(3) 0.050(3) -0.005(2) -0.020(3) 0.000(2)
C13 0.044(3) 0.035(3) 0.050(3) 0.000(2) -0.019(3) -0.005(2)
C13' 0.050(3) 0.033(3) 0.052(3) -0.008(2) -0.019(3) -0.004(2)
C12 0.039(3) 0.043(3) 0.041(3) 0.009(2) -0.009(2) -0.012(2)
C12' 0.073(13) 0.091(13) 0.25(3) 0.061(16) -0.084(16) -0.029(10)
C12A 0.13(3) 0.19(4) 0.15(3) 0.08(3) 0.03(2) -0.06(3)
C15 0.029(2) 0.034(2) 0.030(2) 0.0011(19) -0.0101(19) -0.002(2)
C15' 0.052(4) 0.045(3) 0.059(4) -0.016(3) -0.025(3) 0.008(3)
C18 0.033(3) 0.039(3) 0.027(2) -0.002(2) -0.008(2) 0.005(2)
C18' 0.073(5) 0.051(4) 0.064(4) -0.006(3) -0.022(4) 0.003(3)
C17 0.027(2) 0.032(2) 0.025(2) -0.0028(19) -0.0091(18) 0.0050(19)
C17' 0.054(4) 0.035(3) 0.042(3) -0.012(2) -0.001(3) 0.008(3)
C16 0.030(2) 0.030(2) 0.024(2) 0.0003(18) -0.0080(18) -0.0014(19)
C16' 0.083(6) 0.061(4) 0.068(5) -0.025(4) -0.024(4) 0.009(4)
C19 0.041(3) 0.037(3) 0.032(3) -0.006(2) -0.006(2) 0.006(2)
C19' 0.227(15) 0.077(6) 0.064(5) -0.015(5) -0.062(7) -0.011(8)
C20 0.044(3) 0.050(3) 0.034(3) -0.008(2) -0.001(2) 0.008(3)
C20' 0.87(9) 0.16(2) 0.23(2) -0.029(18) -0.36(4) 0.01(3)
C21 0.033(3) 0.059(4) 0.036(3) -0.003(3) 0.002(2) 0.000(3)
C21' 0.029(3) 0.075(5) 0.060(4) 0.011(3) -0.008(3) -0.010(3)
C22 0.034(3) 0.055(4) 0.039(3) 0.001(3) -0.003(2) -0.001(3)
C22' 0.065(5) 0.083(6) 0.075(5) 0.025(4) -0.007(4) 0.008(4)
C23 0.026(2) 0.044(3) 0.032(2) -0.002(2) -0.007(2) 0.001(2)
C23' 0.095(7) 0.103(7) 0.068(5) 0.024(5) 0.000(5) 0.005(6)
C24 0.019(2) 0.045(3) 0.031(2) -0.005(2) -0.0088(19) 0.001(2)
C24' 0.141(12) 0.172(14) 0.101(9) 0.071(9) -0.023(8) -0.036(10)
C25 0.024(2) 0.044(3) 0.035(3) -0.002(2) -0.016(2) -0.003(2)
C25' 0.047(4) 0.059(4) 0.068(4) 0.005(3) -0.014(3) -0.015(3)
C26 0.031(3) 0.043(3) 0.037(3) -0.002(2) -0.013(2) -0.006(2)
C26' 0.048(4) 0.079(5) 0.072(5) 0.010(4) -0.013(3) -0.005(4)
C27 0.032(3) 0.052(3) 0.055(3) -0.001(3) -0.014(3) -0.015(2)
C27' 0.050(4) 0.088(6) 0.106(7) 0.014(5) -0.021(4) -0.021(4)
C28 0.044(3) 0.052(3) 0.064(4) 0.006(3) -0.028(3) -0.021(3)
C28' 0.061(5) 0.119(8) 0.096(7) 0.021(6) -0.008(5) -0.028(5)
C29 0.054(4) 0.039(3) 0.060(4) -0.002(3) -0.030(3) -0.013(3)
C29' 0.135(8) 0.038(4) 0.062(4) -0.014(3) -0.020(5) -0.023(4)
C30 0.046(3) 0.036(3) 0.048(3) 0.001(2) -0.025(3) -0.007(2)
C31 0.036(3) 0.039(3) 0.041(3) -0.003(2) -0.019(2) -0.005(2)
C32 0.034(3) 0.032(3) 0.035(3) -0.001(2) -0.016(2) -0.002(2)
C32A 0.073(17) 0.28(5) 0.62(10) -0.28(6) -0.08(3) 0.05(2)
C31' 0.37(4) 0.055(9) 0.146(18) 0.002(10) -0.17(3) -0.046(16)
C30' 0.124(14) 0.079(9) 0.094(10) -0.015(7) -0.057(9) -0.018(8)
C32' 0.023(12) 0.09(2) 0.09(2) -0.017(16) -0.018(12) 0.010(12)
C30A 0.034(12) 0.042(11) 0.059(13) -0.030(9) -0.010(9) -0.014(8)
C31A 0.18(6) 0.31(10) 0.06(2) -0.02(4) -0.06(3) 0.08(6)

loop_
_atom_type_symbol
_atom_type_description
_atom_type_scat_dispersion_real
_atom_type_scat_dispersion_imag
_atom_type_scat_source
C C 0.0181 0.0091 'International Tables Vol C Tables 4.2.6.8 and 6.1.1.4'
H H 0.0000 0.0000 'International Tables Vol C Tables 4.2.6.8 and 6.1.1.4'
I I -0.3257 6.8362 'International Tables Vol C Tables 4.2.6.8 and 6.1.1.4'
Mn Mn -0.5299 2.8052 'International Tables Vol C Tables 4.2.6.8 and 6.1.1.4'
N N 0.0311 0.0180 'International Tables Vol C Tables 4.2.6.8 and 6.1.1.4'
O O 0.0492 0.0322 'International Tables Vol C Tables 4.2.6.8 and 6.1.1.4'

loop_
_geom_angle_atom_site_label_1
_geom_angle_atom_site_label_2
_geom_angle_atom_site_label_3
_geom_angle
C2' C1' O1 111.5(6)
C3 O1 C1' 113.7(5)
N5 Mn1 N3 88.23(17)
N5 Mn1 N1 166.58(17)
N3 Mn1 N1 90.37(17)
N5 Mn1 N7 90.24(17)
N3 Mn1 N7 166.23(17)
N1 Mn1 N7 87.94(17)
N5 Mn1 I1 95.22(12)
N3 Mn1 I1 96.33(12)
N1 Mn1 I1 98.20(12)
N7 Mn1 I1 97.44(12)
C1 N1 C8 108.9(4)
C1 N1 Mn1 126.6(4)
C8 N1 Mn1 124.3(3)
N8 C1 N1 127.8(5)
N8 C1 C2 124.2(5)
N1 C1 C2 108.0(5)
C9 N2 C8 123.7(4)
C1' C2' C3' 114.0(6)
C6 O2 C5' 115.3(6)
C7 C2 C3 121.5(5)
C7 C2 C1 108.1(5)
C3 C2 C1 130.4(6)
C11 O3 C9' 118.3(5)
C4' C3' C2' 116.5(8)
C16 N3 C9 107.8(4)
C16 N3 Mn1 126.9(3)
C9 N3 Mn1 124.5(3)
O1 C3 C4 120.2(5)
O1 C3 C2 123.5(5)
C4 C3 C2 116.3(6)
C14 O4 C13' 114.7(4)
C16 N4 C17 122.9(4)
C3 C4 C5 121.5(5)
C17 N5 C24 109.0(4)
C17 N5 Mn1 126.7(3)
C24 N5 Mn1 123.5(3)
C19 O5 C17' 117.7(4)
C6' C5' O2 106.9(10)
O2 C5' C6A 126.1(19)
C6 C5 C4 122.5(6)
O2 C6 C5 119.6(5)
O2 C6 C7 123.5(5)
C5 C6 C7 116.9(6)
C24 N6 C25 124.4(4)
C22 O6 C21' 120.1(5)
C25 N7 C32 107.7(4)
C25 N7 Mn1 124.7(3)
C32 N7 Mn1 126.7(3)
C6' C7' C8' 112(3)
C7' C6' C5' 138(2)
C8A C7A C6A 134(8)
C5' C6A C7A 107(3)
C27 O7 C25' 117.7(5)
C2 C7 C6 121.1(5)
C2 C7 C8 107.3(5)
C6 C7 C8 131.6(6)
C1 N8 C32 123.1(4)
C30 O8 C29' 119.0(6)
N2 C8 N1 127.7(4)
N2 C8 C7 124.5(5)
N1 C8 C7 107.8(5)
N2 C9 N3 127.9(5)
N2 C9 C10 122.5(4)
N3 C9 C10 109.6(4)
O3 C9' C10' 112.2(5)
C11 C10 C15 122.4(5)
C11 C10 C9 130.9(5)
C15 C10 C9 106.7(4)
C11' C10' C9' 111.3(8)
O3 C11 C12 125.4(5)
O3 C11 C10 117.8(5)
C12 C11 C10 116.8(5)
C12' C11' C10' 141(2)
C12A C11' C10' 113(2)
O4 C14 C13 124.5(5)
O4 C14 C15 119.4(5)
C13 C14 C15 116.1(5)
C13' C14' C15' 110.4(5)
C12 C13 C14 123.4(5)
O4 C13' C14' 109.6(5)
C13 C12 C11 121.5(5)
C10 C15 C14 119.8(5)
C10 C15 C16 106.7(4)
C14 C15 C16 133.4(5)
C16' C15' C14' 112.6(6)
C23 C18 C19 120.8(5)
C23 C18 C17 106.8(4)
C19 C18 C17 132.4(5)
C17' C18' C19' 110.7(7)
N4 C17 N5 127.5(4)
N4 C17 C18 124.2(4)
N5 C17 C18 108.2(4)
O5 C17' C18' 112.1(5)
N4 C16 N3 126.6(5)
N4 C16 C15 124.3(4)
N3 C16 C15 109.2(4)
O5 C19 C20 125.3(5)
O5 C19 C18 118.9(5)
C20 C19 C18 115.7(5)
C20' C19' C18' 109.7(14)
C21 C20 C19 122.8(5)
C20 C21 C22 122.2(5)
O6 C21' C22' 111.7(6)
O6 C22 C21 126.5(5)
O6 C22 C23 117.5(5)
C21 C22 C23 116.0(6)
C23' C22' C21' 115.1(7)
C18 C23 C22 122.4(5)
C18 C23 C24 107.3(4)
C22 C23 C24 130.3(5)
C22' C23' C24' 114.7(10)
N6 C24 N5 128.5(4)
N6 C24 C23 122.9(5)
N5 C24 C23 108.6(4)
N6 C25 N7 126.5(5)
N6 C25 C26 124.0(5)
N7 C25 C26 109.5(4)
O7 C25' C26' 109.3(6)
C31 C26 C27 121.1(5)
C31 C26 C25 106.6(5)
C27 C26 C25 132.1(5)
C25' C26' C27' 111.5(7)
O7 C27 C28 125.7(5)
O7 C27 C26 117.3(5)
C28 C27 C26 117.1(6)
C28' C27' C26' 113.7(8)
C29 C28 C27 122.1(6)
C28 C29 C30 122.2(5)
C30A C29' O8 113.1(10)
C30' C29' O8 110.2(9)
O8 C30 C29 125.0(5)
O8 C30 C31 118.2(5)
C29 C30 C31 116.7(5)
C26 C31 C30 120.8(5)
C26 C31 C32 107.1(5)
C30 C31 C32 132.1(5)
N8 C32 N7 126.7(5)
N8 C32 C31 124.1(5)
N7 C32 C31 109.1(4)
C32A C31' C30' 115(3)
C29' C30' C31' 109.7(15)
C31A C30A C29' 126(3)
C30A C31A C32' 95(4)

loop_
_geom_bond_atom_site_label_1
_geom_bond_atom_site_label_2
_geom_bond_distance
I1 Mn1 2.7364(8)
C1' C2' 1.464(10)
C1' O1 1.470(9)
O1 C3 1.352(8)
Mn1 N5 1.960(4)
Mn1 N3 1.962(4)
Mn1 N1 1.974(4)
Mn1 N7 1.975(4)
N1 C1 1.382(7)
N1 C8 1.397(7)
C1 N8 1.307(7)
C1 C2 1.455(7)
N2 C9 1.316(7)
N2 C8 1.319(7)
C2' C3' 1.511(12)
O2 C6 1.362(8)
O2 C5' 1.462(10)
C2 C7 1.376(8)
C2 C3 1.424(8)
O3 C11 1.357(7)
O3 C9' 1.441(7)
C3' C4' 1.479(13)
N3 C16 1.387(6)
N3 C9 1.389(6)
C3 C4 1.383(9)
O4 C14 1.352(6)
O4 C13' 1.448(6)
N4 C16 1.321(6)
N4 C17 1.324(7)
C4 C5 1.388(10)
N5 C17 1.375(6)
N5 C24 1.380(6)
O5 C19 1.354(7)
O5 C17' 1.435(7)
C5' C6' 1.433(16)
C5' C6A 1.46(4)
C5 C6 1.370(9)
C6 C7 1.407(8)
N6 C24 1.311(7)
N6 C25 1.316(7)
O6 C22 1.349(8)
O6 C21' 1.420(7)
N7 C25 1.380(7)
N7 C32 1.386(6)
C7' C6' 1.22(2)
C7' C8' 1.52(4)
C8A C7A 1.14(7)
C7A C6A 1.52(5)
O7 C27 1.347(8)
O7 C25' 1.452(8)
C7 C8 1.460(7)
N8 C32 1.327(7)
O8 C30 1.346(8)
O8 C29' 1.441(8)
C9 C10 1.448(7)
C9' C10' 1.506(10)
C10 C11 1.399(7)
C10 C15 1.408(7)
C10' C11' 1.500(13)
C11 C12 1.379(8)
C11' C12' 0.954(19)
C11' C12A 1.47(4)
C14 C13 1.389(8)
C14 C15 1.419(7)
C14' C13' 1.487(9)
C14' C15' 1.519(8)
C13 C12 1.377(8)
C15 C16 1.457(7)
C15' C16' 1.510(10)
C18 C23 1.390(8)
C18 C19 1.414(7)
C18 C17 1.462(7)
C18' C17' 1.513(10)
C18' C19' 1.526(12)
C19 C20 1.401(8)
C19' C20' 1.49(2)
C20 C21 1.375(9)
C21 C22 1.384(9)
C21' C22' 1.510(10)
C22 C23 1.409(7)
C22' C23' 1.471(12)
C23 C24 1.447(7)
C23' C24' 1.478(14)
C25 C26 1.443(8)
C25' C26' 1.500(11)
C26 C31 1.396(8)
C26 C27 1.417(8)
C26' C27' 1.572(11)
C27 C28 1.380(9)
C27' C28' 1.454(14)
C28 C29 1.377(10)
C29 C30 1.395(9)
C29' C30A 1.41(2)
C29' C30' 1.416(16)
C30 C31 1.417(8)
C31 C32 1.441(8)
C32A C31' 1.17(5)
C31' C30' 1.55(2)
C32' C31A 2.02(7)
C30A C31A 1.27(5)
